data_7247465
loop_
_publ_author_name
'Zhang, Rongzheng'
'Xu, Yuangang'
'Yang, Feng'
'Wang, Pengcheng'
'Lin, Qiuhan'
'Huang, Hui'
'Lu, Ming'

_publ_section_title
;
 Synthesis, characterization and properties of new heat resistant
 energetic materials based on two C--C bridged pyrazole and benzene
 skeletons
;
_journal_issue 41
_journal_name_full CrystEngComm
_journal_page_first 5827
_journal_page_last 5833
_journal_paper_doi 10.1039/D3CE00530E
_journal_volume 25
_journal_year 2023
_chemical_formula_moiety 'C12 H4 N10 O12, 2(C H4 O)'
_chemical_formula_sum 'C14 H12 N10 O14'
_chemical_formula_weight 544.34
_space_group_crystal_system triclinic
_space_group_IT_number 2
_space_group_name_Hall '-P 1'
_space_group_name_H-M_alt 'P -1'
_atom_sites_solution_hydrogens geom
_audit_block_doi 10.5517/ccdc.csd.cc2fgrpc
_audit_creation_method SHELXL-2018/3
_audit_update_record
;
2023-08-05 deposited with the CCDC.	2023-09-14 downloaded from the CCDC.
;
_cell_angle_alpha 103.819(3)
_cell_angle_beta 90.179(3)
_cell_angle_gamma 95.701(3)
_cell_formula_units_Z 1
_cell_length_a 6.2299(6)
_cell_length_b 7.4168(7)
_cell_length_c 12.7696(12)
_cell_measurement_reflns_used 3367
_cell_measurement_temperature 296(2)
_cell_measurement_theta_max 27.29
_cell_measurement_theta_min 2.84
_cell_volume 569.90(9)
_computing_cell_refinement 'Bruker SAINT'
_computing_data_collection 'Bruker APEX3'
_computing_data_reduction 'Bruker SAINT'
_computing_molecular_graphics 'Bruker SHELXTL'
_computing_publication_material 'Bruker SHELXTL'
_computing_structure_refinement 'SHELXL-2018/3 (Sheldrick, 2018)'
_computing_structure_solution 'SHELXT 2014/5 (Sheldrick, 2014)'
_diffrn_ambient_temperature 296(2)
_diffrn_detector_area_resol_mean 10.42
_diffrn_measured_fraction_theta_full 0.996
_diffrn_measured_fraction_theta_max 0.993
_diffrn_measurement_device_type 'Bruker D8 QUEST PHOTON 100'
_diffrn_measurement_method '\f and \w scans'
_diffrn_radiation_type MoK\a
_diffrn_radiation_wavelength 0.71073
_diffrn_reflns_av_R_equivalents 0.0315
_diffrn_reflns_av_unetI/netI 0.0409
_diffrn_reflns_Laue_measured_fraction_full 0.996
_diffrn_reflns_Laue_measured_fraction_max 0.993
_diffrn_reflns_limit_h_max 7
_diffrn_reflns_limit_h_min -8
_diffrn_reflns_limit_k_max 9
_diffrn_reflns_limit_k_min -9
_diffrn_reflns_limit_l_max 16
_diffrn_reflns_limit_l_min -16
_diffrn_reflns_number 8294
_diffrn_reflns_point_group_measured_fraction_full 0.996
_diffrn_reflns_point_group_measured_fraction_max 0.993
_diffrn_reflns_theta_full 25.242
_diffrn_reflns_theta_max 27.551
_diffrn_reflns_theta_min 2.843
_diffrn_source.source 'Ius 2.0'
_diffrn_source.type microfocus

_exptl_absorpt_coefficient_mu 0.144
_exptl_absorpt_correction_T_max 0.7456
_exptl_absorpt_correction_T_min 0.6360
_exptl_absorpt_correction_type multi-scan
_exptl_absorpt_process_details sadabs
_exptl_crystal_colour yellow
_exptl_crystal_density_diffrn 1.586
_exptl_crystal_description block
_exptl_crystal_F_000 278
_exptl_crystal_size_max 0.220
_exptl_crystal_size_mid 0.200
_exptl_crystal_size_min 0.120
_refine_diff_density_max 0.220
_refine_diff_density_min -0.249
_refine_diff_density_rms 0.046
_refine_ls_extinction_method none
_refine_ls_goodness_of_fit_ref 1.016
_refine_ls_hydrogen_treatment constr
_refine_ls_matrix_type full
_refine_ls_number_parameters 174
_refine_ls_number_reflns 2614
_refine_ls_number_restraints 0
_refine_ls_restrained_S_all 1.016
_refine_ls_R_factor_all 0.0898
_refine_ls_R_factor_gt 0.0503
_refine_ls_shift/su_max 0.000
_refine_ls_shift/su_mean 0.000
_refine_ls_structure_factor_coef Fsqd
_refine_ls_weighting_details 'w=1/[\s^2^(Fo^2^)+(0.0629P)^2^+0.1747P] where P=(Fo^2^+2Fc^2^)/3'
_refine_ls_weighting_scheme calc
_refine_ls_wR_factor_gt 0.1166
_refine_ls_wR_factor_ref 0.1346
_reflns_Friedel_coverage 0.000
_reflns_number_gt 1702
_reflns_number_total 2614
_reflns_threshold_expression 'I > 2\s(I)'
_cod_data_source_file d3ce00530e2.cif
_cod_data_source_block ZRZ220909_a
_cod_depositor_comments 'Adding full bibliography for 7247464--7247465.cif.'
_cod_database_code 7247465
_shelx_shelxl_version_number 2018/3
_shelx_space_group_comment
;
The symmetry employed for this shelxl refinement is uniquely defined
by the following loop, which should always be used as a source of
symmetry information in preference to the above space-group names.
They are only intended as comments.
;
_shelx_estimated_absorpt_t_min 0.969
_shelx_estimated_absorpt_t_max 0.983

loop_
_space_group_symop_operation_xyz
'x, y, z'
'-x, -y, -z'

loop_
_atom_site_label
_atom_site_type_symbol
_atom_site_fract_x
_atom_site_fract_y
_atom_site_fract_z
_atom_site_U_iso_or_equiv
_atom_site_adp_type
_atom_site_occupancy
_atom_site_site_symmetry_order
_atom_site_calc_flag
_atom_site_refinement_flags_posn
_atom_site_refinement_flags_adp
_atom_site_refinement_flags_occupancy
_atom_site_disorder_assembly
_atom_site_disorder_group
C1 C 0.6432(3) 0.8119(3) 0.70410(14) 0.0352(4) Uani 1 1 d . . . . .
C2 C 0.8182(3) 0.7109(2) 0.69466(14) 0.0335(4) Uani 1 1 d . . . . .
C3 C 0.8915(3) 0.7516(3) 0.80243(15) 0.0377(5) Uani 1 1 d . . . . .
C4 C 0.9080(3) 0.5983(2) 0.59601(14) 0.0318(4) Uani 1 1 d . . . . .
C5 C 0.9867(3) 0.6890(2) 0.51869(14) 0.0340(4) Uani 1 1 d . . . . .
H4 H 0.978982 0.816676 0.529539 0.041 Uiso 1 1 calc R U . . .
C6 C 1.0759(3) 0.5931(2) 0.42623(14) 0.0339(4) Uani 1 1 d . . . . .
N1 N 0.7711(3) 0.8621(2) 0.87004(12) 0.0432(4) Uani 1 1 d . . . . .
N2 N 0.6197(3) 0.8984(2) 0.80764(13) 0.0413(4) Uani 1 1 d . . . . .
H2 H 0.519226 0.968371 0.830479 0.050 Uiso 1 1 calc R U . . .
N3 N 0.4960(3) 0.8354(3) 0.62364(14) 0.0470(5) Uani 1 1 d . . . . .
N4 N 1.0770(3) 0.6887(2) 0.84455(14) 0.0477(5) Uani 1 1 d . . . . .
N5 N 1.1618(3) 0.7072(2) 0.35221(13) 0.0463(5) Uani 1 1 d . . . . .
O1 O 0.3584(3) 0.9414(3) 0.65261(14) 0.0690(5) Uani 1 1 d . . . . .
O2 O 0.5171(3) 0.7484(3) 0.53084(13) 0.0694(5) Uani 1 1 d . . . . .
O3 O 1.1045(3) 0.7220(3) 0.94200(13) 0.0747(6) Uani 1 1 d . . . . .
O4 O 1.1977(3) 0.6061(2) 0.77889(13) 0.0621(5) Uani 1 1 d . . . . .
O5 O 1.1135(4) 0.8638(2) 0.36672(14) 0.0779(6) Uani 1 1 d . . . . .
O6 O 1.2782(4) 0.6409(2) 0.28219(15) 0.0896(7) Uani 1 1 d . . . . .
C7 C 0.7158(7) 0.7340(5) 0.1212(3) 0.1145(14) Uani 1 1 d . . . . .
H11 H 0.865939 0.714622 0.118431 0.172 Uiso 1 1 calc R U . . .
H10 H 0.635284 0.635506 0.068990 0.172 Uiso 1 1 calc R U . . .
H7 H 0.664440 0.734031 0.191992 0.172 Uiso 1 1 calc R U . . .
O7 O 0.6890(3) 0.9057(2) 0.09803(13) 0.0669(5) Uani 1 1 d . . . . .
H7A H 0.738012 0.907463 0.038727 0.100 Uiso 1 1 calc R U . . .

loop_
_atom_site_aniso_label
_atom_site_aniso_U_11
_atom_site_aniso_U_22
_atom_site_aniso_U_33
_atom_site_aniso_U_23
_atom_site_aniso_U_13
_atom_site_aniso_U_12
C1 0.0396(11) 0.0316(10) 0.0326(10) 0.0030(8) 0.0098(8) 0.0053(8)
C2 0.0407(11) 0.0268(9) 0.0316(10) 0.0041(7) 0.0121(8) 0.0035(8)
C3 0.0473(12) 0.0334(10) 0.0322(10) 0.0057(8) 0.0107(8) 0.0084(9)
C4 0.0368(10) 0.0279(9) 0.0283(9) 0.0017(7) 0.0093(7) 0.0036(8)
C5 0.0434(11) 0.0222(9) 0.0349(10) 0.0036(7) 0.0104(8) 0.0045(8)
C6 0.0431(11) 0.0279(9) 0.0296(9) 0.0058(7) 0.0115(8) 0.0009(8)
N1 0.0546(11) 0.0421(10) 0.0321(9) 0.0031(7) 0.0107(8) 0.0150(8)
N2 0.0462(11) 0.0400(9) 0.0368(9) 0.0021(7) 0.0145(8) 0.0166(8)
N3 0.0438(11) 0.0500(11) 0.0437(10) 0.0040(8) 0.0076(8) 0.0058(9)
N4 0.0618(12) 0.0423(10) 0.0393(10) 0.0073(8) 0.0050(9) 0.0132(9)
N5 0.0666(12) 0.0320(9) 0.0381(9) 0.0061(7) 0.0190(8) 0.0003(8)
O1 0.0626(11) 0.0728(12) 0.0688(12) 0.0015(9) -0.0013(9) 0.0321(10)
O2 0.0591(11) 0.0988(14) 0.0414(9) -0.0049(9) 0.0004(7) 0.0180(10)
O3 0.0984(15) 0.0868(13) 0.0408(10) 0.0089(9) -0.0051(9) 0.0342(11)
O4 0.0641(11) 0.0702(11) 0.0566(10) 0.0135(8) 0.0136(8) 0.0326(9)
O5 0.1296(17) 0.0385(9) 0.0769(12) 0.0286(8) 0.0487(11) 0.0259(10)
O6 0.1440(18) 0.0446(10) 0.0791(13) 0.0125(9) 0.0804(13) 0.0082(11)
C7 0.173(4) 0.082(2) 0.114(3) 0.052(2) 0.078(3) 0.067(2)
O7 0.0946(14) 0.0668(11) 0.0483(10) 0.0178(8) 0.0334(9) 0.0410(10)

loop_
_atom_type_symbol
_atom_type_description
_atom_type_scat_dispersion_real
_atom_type_scat_dispersion_imag
_atom_type_scat_source
C C 0.0033 0.0016 'International Tables Vol C Tables 4.2.6.8 and 6.1.1.4'
H H 0.0000 0.0000 'International Tables Vol C Tables 4.2.6.8 and 6.1.1.4'
N N 0.0061 0.0033 'International Tables Vol C Tables 4.2.6.8 and 6.1.1.4'
O O 0.0106 0.0060 'International Tables Vol C Tables 4.2.6.8 and 6.1.1.4'

loop_
_geom_angle_atom_site_label_1
_geom_angle_atom_site_label_2
_geom_angle_atom_site_label_3
_geom_angle
_geom_angle_site_symmetry_1
_geom_angle_site_symmetry_3
_geom_angle_publ_flag
N2 C1 C2 110.01(17) . . ?
N2 C1 N3 119.62(17) . . ?
C2 C1 N3 130.38(17) . . ?
C1 C2 C3 100.73(16) . . ?
C1 C2 C4 128.85(17) . . ?
C3 C2 C4 130.36(18) . . ?
N1 C3 C2 113.66(18) . . ?
N1 C3 N4 118.95(17) . . ?
C2 C3 N4 127.39(17) . . ?
C5 C4 C6 116.15(16) . 2_766 ?
C5 C4 C2 118.13(15) . . ?
C6 C4 C2 125.71(15) 2_766 . ?
C6 C5 C4 121.02(16) . . ?
C6 C5 H4 119.5 . . ?
C4 C5 H4 119.5 . . ?
C5 C6 C4 122.82(16) . 2_766 ?
C5 C6 N5 115.75(15) . . ?
C4 C6 N5 121.40(15) 2_766 . ?
N2 N1 C3 104.46(15) . . ?
N1 N2 C1 111.12(16) . . ?
N1 N2 H2 124.4 . . ?
C1 N2 H2 124.4 . . ?
O1 N3 O2 124.69(19) . . ?
O1 N3 C1 117.57(17) . . ?
O2 N3 C1 117.74(18) . . ?
O3 N4 O4 124.6(2) . . ?
O3 N4 C3 118.47(18) . . ?
O4 N4 C3 116.94(17) . . ?
O6 N5 O5 123.12(18) . . ?
O6 N5 C6 118.88(17) . . ?
O5 N5 C6 117.99(16) . . ?
O7 C7 H11 109.5 . . ?
O7 C7 H10 109.5 . . ?
H11 C7 H10 109.5 . . ?
O7 C7 H7 109.5 . . ?
H11 C7 H7 109.5 . . ?
H10 C7 H7 109.5 . . ?
C7 O7 H7A 109.5 . . ?

loop_
_geom_bond_atom_site_label_1
_geom_bond_atom_site_label_2
_geom_bond_distance
_geom_bond_site_symmetry_2
_geom_bond_publ_flag
C1 N2 1.340(2) . ?
C1 C2 1.373(3) . ?
C1 N3 1.428(3) . ?
C2 C3 1.401(3) . ?
C2 C4 1.481(2) . ?
C3 N1 1.330(2) . ?
C3 N4 1.437(3) . ?
C4 C5 1.386(2) . ?
C4 C6 1.393(3) 2_766 ?
C5 C6 1.375(2) . ?
C5 H4 0.9300 . ?
C6 N5 1.480(2) . ?
N1 N2 1.321(2) . ?
N2 H2 0.8600 . ?
N3 O1 1.219(2) . ?
N3 O2 1.221(2) . ?
N4 O3 1.217(2) . ?
N4 O4 1.222(2) . ?
N5 O6 1.197(2) . ?
N5 O5 1.201(2) . ?
C7 O7 1.399(3) . ?
C7 H11 0.9600 . ?
C7 H10 0.9600 . ?
C7 H7 0.9600 . ?
O7 H7A 0.8200 . ?

loop_
_geom_hbond_atom_site_label_D
_geom_hbond_atom_site_label_H
_geom_hbond_atom_site_label_A
_geom_hbond_distance_DH
_geom_hbond_distance_HA
_geom_hbond_distance_DA
_geom_hbond_angle_DHA
_geom_hbond_site_symmetry_A
_geom_hbond_publ_flag
C5 H4 O5 0.93 2.55 3.410(2) 154.9 2_776 yes
N2 H2 O7 0.86 1.80 2.645(2) 168.2 2_676 yes
O7 H7A N1 0.82 2.11 2.904(2) 162.0 1_554 yes

loop_
_geom_torsion_atom_site_label_1
_geom_torsion_atom_site_label_2
_geom_torsion_atom_site_label_3
_geom_torsion_atom_site_label_4
_geom_torsion
_geom_torsion_site_symmetry_1
_geom_torsion_site_symmetry_2
_geom_torsion_site_symmetry_3
_geom_torsion_site_symmetry_4
_geom_torsion_publ_flag
N2 C1 C2 C3 -0.8(2) . . . . ?
N3 C1 C2 C3 178.7(2) . . . . ?
N2 C1 C2 C4 -178.23(16) . . . . ?
N3 C1 C2 C4 1.2(3) . . . . ?
C1 C2 C3 N1 1.2(2) . . . . ?
C4 C2 C3 N1 178.59(17) . . . . ?
C1 C2 C3 N4 -178.43(18) . . . . ?
C4 C2 C3 N4 -1.0(3) . . . . ?
C1 C2 C4 C5 62.5(3) . . . . ?
C3 C2 C4 C5 -114.2(2) . . . . ?
C1 C2 C4 C6 -118.4(2) . . . 2_766 ?
C3 C2 C4 C6 64.8(3) . . . 2_766 ?
C6 C4 C5 C6 -0.4(3) 2_766 . . . ?
C2 C4 C5 C6 178.75(17) . . . . ?
C4 C5 C6 C4 0.4(3) . . . 2_766 ?
C4 C5 C6 N5 -177.66(18) . . . . ?
C2 C3 N1 N2 -1.1(2) . . . . ?
N4 C3 N1 N2 178.53(17) . . . . ?
C3 N1 N2 C1 0.6(2) . . . . ?
C2 C1 N2 N1 0.2(2) . . . . ?
N3 C1 N2 N1 -179.36(17) . . . . ?
N2 C1 N3 O1 3.1(3) . . . . ?
C2 C1 N3 O1 -176.3(2) . . . . ?
N2 C1 N3 O2 -177.08(18) . . . . ?
C2 C1 N3 O2 3.5(3) . . . . ?
N1 C3 N4 O3 7.8(3) . . . . ?
C2 C3 N4 O3 -172.6(2) . . . . ?
N1 C3 N4 O4 -171.56(18) . . . . ?
C2 C3 N4 O4 8.1(3) . . . . ?
C5 C6 N5 O6 165.3(2) . . . . ?
C4 C6 N5 O6 -12.7(3) 2_766 . . . ?
C5 C6 N5 O5 -13.5(3) . . . . ?
C4 C6 N5 O5 168.5(2) 2_766 . . . ?
